data_4107889
loop_
_publ_author_name
'Eric R. Abbey'
'Lev N. Zakharov'
'Shih-Yuan Liu'

_publ_section_title
;
 Crystal Clear Structural Evidence for Electron Delocalization in
 1,2-Dihydro-1,2-azaborines
;
_journal_name_full 'Journal of the American Chemical Society'
_journal_page_first 7250
_journal_page_last 7252
_journal_paper_doi 10.1021/ja8024966
_journal_volume 130
_journal_year 2008
_chemical_formula_sum 'C20 H23 B N2'
_chemical_formula_weight 302.21
_chemical_name_systematic
;
 ?
;
_space_group_IT_number 14
_symmetry_cell_setting monoclinic
_symmetry_space_group_name_Hall '-P 2ybc'
_symmetry_space_group_name_H-M 'P 1 21/c 1'
_atom_sites_solution_hydrogens geom
_atom_sites_solution_primary direct
_atom_sites_solution_secondary difmap
_audit_creation_method SHELXLTL
_cell_angle_alpha 90.00
_cell_angle_beta 113.7140(10)
_cell_angle_gamma 90.00
_cell_formula_units_Z 8
_cell_length_a 17.5145(7)
_cell_length_b 11.3698(4)
_cell_length_c 18.5318(7)
_cell_measurement_reflns_used 9332
_cell_measurement_temperature 173(2)
_cell_measurement_theta_max 27.50
_cell_measurement_theta_min 2.20
_cell_volume 3378.8(2)
_computing_cell_refinement 'Bruker SMART'
_computing_data_collection 'Bruker SMART'
_computing_data_reduction 'Bruker SAINT'
_computing_molecular_graphics 'Bruker SHELXTL'
_computing_publication_material 'Bruker SHELXTL'
_computing_structure_refinement 'Bruker SHELXTL'
_computing_structure_solution 'Bruker SHELXTL'
_diffrn_ambient_temperature 173(2)
_diffrn_measured_fraction_theta_full 0.997
_diffrn_measured_fraction_theta_max 0.997
_diffrn_measurement_device_type 'CCD area detector Bruker Smart Apex'
_diffrn_measurement_method 'phi and omega scans'
_diffrn_radiation_monochromator graphite
_diffrn_radiation_source 'fine-focus sealed tube'
_diffrn_radiation_type MoK\a
_diffrn_radiation_wavelength 0.71073
_diffrn_reflns_av_R_equivalents 0.0337
_diffrn_reflns_av_sigmaI/netI 0.0269
_diffrn_reflns_limit_h_max 22
_diffrn_reflns_limit_h_min -22
_diffrn_reflns_limit_k_max 14
_diffrn_reflns_limit_k_min -14
_diffrn_reflns_limit_l_max 23
_diffrn_reflns_limit_l_min -24
_diffrn_reflns_number 37892
_diffrn_reflns_theta_full 27.50
_diffrn_reflns_theta_max 27.50
_diffrn_reflns_theta_min 2.16
_exptl_absorpt_coefficient_mu 0.069
_exptl_absorpt_correction_T_max 0.9877
_exptl_absorpt_correction_T_min 0.9783
_exptl_absorpt_correction_type multi-scan
_exptl_absorpt_process_details SADABS
_exptl_crystal_colour Colorless
_exptl_crystal_density_diffrn 1.188
_exptl_crystal_description Block
_exptl_crystal_F_000 1296
_exptl_crystal_size_max 0.32
_exptl_crystal_size_mid 0.27
_exptl_crystal_size_min 0.18
_refine_diff_density_max 0.378
_refine_diff_density_min -0.203
_refine_diff_density_rms 0.054
_refine_ls_extinction_method none
_refine_ls_goodness_of_fit_ref 1.003
_refine_ls_hydrogen_treatment refall
_refine_ls_matrix_type full
_refine_ls_number_parameters 599
_refine_ls_number_reflns 7737
_refine_ls_number_restraints 0
_refine_ls_restrained_S_all 1.003
_refine_ls_R_factor_all 0.0612
_refine_ls_R_factor_gt 0.0506
_refine_ls_shift/su_max 0.000
_refine_ls_shift/su_mean 0.000
_refine_ls_structure_factor_coef Fsqd
_refine_ls_weighting_details 'calc w=1/[\s^2^(Fo^2^)+(0.0944P)^2^+0.5920P] where P=(Fo^2^+2Fc^2^)/3'
_refine_ls_weighting_scheme calc
_refine_ls_wR_factor_gt 0.1328
_refine_ls_wR_factor_ref 0.1450
_reflns_number_gt 6399
_reflns_number_total 7737
_reflns_threshold_expression >2sigma(I)
_cod_data_source_file ja8024966-file005.cif
_cod_data_source_block liu6
_cod_database_code 4107889

loop_
_symmetry_equiv_pos_as_xyz
'x, y, z'
'-x, y+1/2, -z+1/2'
'-x, -y, -z'
'x, -y-1/2, z-1/2'

loop_
_atom_site_label
_atom_site_type_symbol
_atom_site_fract_x
_atom_site_fract_y
_atom_site_fract_z
_atom_site_U_iso_or_equiv
_atom_site_adp_type
_atom_site_occupancy
_atom_site_symmetry_multiplicity
_atom_site_calc_flag
B1 B 0.48635(8) 0.01270(12) 0.14137(8) 0.0227(3) Uani 1 1 d
N1 N 0.47815(6) -0.11116(9) 0.12202(6) 0.0217(2) Uani 1 1 d
N2 N 0.41963(6) 0.08106(9) 0.15253(6) 0.0232(2) Uani 1 1 d
C1 C 0.55042(8) -0.17381(12) 0.13615(7) 0.0266(3) Uani 1 1 d
C2 C 0.62654(8) -0.12354(13) 0.15700(8) 0.0299(3) Uani 1 1 d
C3 C 0.63641(8) -0.00028(13) 0.16502(8) 0.0325(3) Uani 1 1 d
C4 C 0.57006(8) 0.06920(12) 0.15694(8) 0.0310(3) Uani 1 1 d
C5 C 0.39258(7) 0.18882(10) 0.11287(7) 0.0226(3) Uani 1 1 d
C6 C 0.39351(8) 0.20381(12) 0.03821(8) 0.0280(3) Uani 1 1 d
C7 C 0.36924(9) 0.31009(13) -0.00125(8) 0.0331(3) Uani 1 1 d
C8 C 0.34242(9) 0.40191(12) 0.03137(9) 0.0334(3) Uani 1 1 d
C9 C 0.34092(8) 0.38784(11) 0.10509(9) 0.0305(3) Uani 1 1 d
C10 C 0.36635(8) 0.28297(11) 0.14615(8) 0.0260(3) Uani 1 1 d
C11 C 0.39554(8) 0.04804(10) 0.21423(7) 0.0227(2) Uani 1 1 d
C12 C 0.31366(8) 0.06250(11) 0.20760(8) 0.0273(3) Uani 1 1 d
C13 C 0.29177(9) 0.02741(12) 0.26843(9) 0.0340(3) Uani 1 1 d
C14 C 0.34982(10) -0.02435(13) 0.33560(9) 0.0364(3) Uani 1 1 d
C15 C 0.43057(10) -0.04046(13) 0.34215(8) 0.0341(3) Uani 1 1 d
C16 C 0.45378(8) -0.00364(11) 0.28240(8) 0.0281(3) Uani 1 1 d
C17 C 0.39812(8) -0.18259(11) 0.08620(8) 0.0259(3) Uani 1 1 d
C18 C 0.32378(9) -0.10290(13) 0.04207(10) 0.0376(3) Uani 1 1 d
C19 C 0.38451(10) -0.25075(14) 0.15096(10) 0.0386(3) Uani 1 1 d
C20 C 0.40459(10) -0.26784(15) 0.02433(10) 0.0401(4) Uani 1 1 d
B1' B 0.00002(8) 0.77452(12) 0.35263(8) 0.0233(3) Uani 1 1 d
N1' N 0.00970(6) 0.89921(9) 0.37043(6) 0.0228(2) Uani 1 1 d
N2' N 0.06853(6) 0.70032(9) 0.34883(6) 0.0239(2) Uani 1 1 d
C1' C -0.06178(8) 0.96536(12) 0.35192(7) 0.0270(3) Uani 1 1 d
C2' C -0.13976(8) 0.91886(13) 0.32642(8) 0.0303(3) Uani 1 1 d
C3' C -0.15206(8) 0.79559(13) 0.31813(8) 0.0318(3) Uani 1 1 d
C4' C -0.08605(8) 0.72311(12) 0.33105(8) 0.0289(3) Uani 1 1 d
C5' C 0.09305(7) 0.59571(10) 0.39327(7) 0.0231(3) Uani 1 1 d
C6' C 0.08342(8) 0.58674(11) 0.46463(7) 0.0268(3) Uani 1 1 d
C7' C 0.10781(8) 0.48568(12) 0.51012(8) 0.0308(3) Uani 1 1 d
C8' C 0.14329(9) 0.39233(12) 0.48733(8) 0.0332(3) Uani 1 1 d
C9' C 0.15220(9) 0.39971(12) 0.41606(8) 0.0318(3) Uani 1 1 d
C10' C 0.12634(8) 0.49882(11) 0.36887(8) 0.0268(3) Uani 1 1 d
C11' C 0.09872(7) 0.72737(10) 0.29025(7) 0.0225(3) Uani 1 1 d
C12' C 0.18249(8) 0.71136(11) 0.30289(8) 0.0264(3) Uani 1 1 d
C13' C 0.21009(9) 0.74289(12) 0.24530(8) 0.0314(3) Uani 1 1 d
C14' C 0.15615(9) 0.79269(13) 0.17475(8) 0.0326(3) Uani 1 1 d
C15' C 0.07351(9) 0.81089(12) 0.16247(8) 0.0299(3) Uani 1 1 d
C16' C 0.04480(8) 0.77690(11) 0.21910(7) 0.0257(3) Uani 1 1 d
C17' C 0.09162(8) 0.96626(11) 0.40885(8) 0.0264(3) Uani 1 1 d
C18' C 0.15779(10) 0.88429(15) 0.46582(11) 0.0446(4) Uani 1 1 d
C19' C 0.11818(10) 1.01482(14) 0.34573(10) 0.0363(3) Uani 1 1 d
C20' C 0.08280(10) 1.07027(14) 0.45770(9) 0.0363(3) Uani 1 1 d
H1 H 0.5446(9) -0.2604(15) 0.1308(9) 0.035(4) Uiso 1 1 d
H2 H 0.6737(10) -0.1765(15) 0.1656(10) 0.041(4) Uiso 1 1 d
H3 H 0.6926(11) 0.0319(15) 0.1789(10) 0.044(5) Uiso 1 1 d
H4 H 0.5805(10) 0.1548(17) 0.1650(10) 0.046(5) Uiso 1 1 d
H6 H 0.4111(9) 0.1369(14) 0.0154(9) 0.032(4) Uiso 1 1 d
H7 H 0.3697(10) 0.3210(15) -0.0541(10) 0.047(5) Uiso 1 1 d
H8 H 0.3247(10) 0.4782(15) 0.0015(10) 0.037(4) Uiso 1 1 d
H9 H 0.3215(10) 0.4541(16) 0.1291(10) 0.044(4) Uiso 1 1 d
H10 H 0.3666(8) 0.2749(13) 0.1986(9) 0.027(4) Uiso 1 1 d
H12 H 0.2721(9) 0.0984(13) 0.1588(9) 0.034(4) Uiso 1 1 d
H13 H 0.2341(10) 0.0374(14) 0.2623(9) 0.039(4) Uiso 1 1 d
H14 H 0.3326(10) -0.0473(16) 0.3773(10) 0.047(5) Uiso 1 1 d
H15 H 0.4713(10) -0.0780(16) 0.3879(11) 0.043(4) Uiso 1 1 d
H16 H 0.5121(10) -0.0130(14) 0.2875(9) 0.038(4) Uiso 1 1 d
H18A H 0.2744(11) -0.1537(16) 0.0136(10) 0.046(5) Uiso 1 1 d
H18B H 0.3330(12) -0.0548(19) 0.0001(13) 0.065(6) Uiso 1 1 d
H18C H 0.3087(12) -0.0507(18) 0.0765(11) 0.059(5) Uiso 1 1 d
H19A H 0.4349(12) -0.3011(18) 0.1831(12) 0.060(6) Uiso 1 1 d
H19B H 0.3338(11) -0.3011(17) 0.1279(11) 0.051(5) Uiso 1 1 d
H19C H 0.3735(11) -0.1991(17) 0.1885(11) 0.050(5) Uiso 1 1 d
H20A H 0.3488(11) -0.3041(16) -0.0042(10) 0.047(5) Uiso 1 1 d
H20B H 0.4226(11) -0.2280(17) -0.0140(11) 0.055(5) Uiso 1 1 d
H20C H 0.4402(11) -0.3356(17) 0.0470(10) 0.046(5) Uiso 1 1 d
H1' H -0.0548(10) 1.0508(15) 0.3587(9) 0.039(4) Uiso 1 1 d
H2' H -0.1878(11) 0.9724(15) 0.3152(10) 0.044(5) Uiso 1 1 d
H3' H -0.2087(10) 0.7669(15) 0.3011(9) 0.039(4) Uiso 1 1 d
H4' H -0.0967(10) 0.6389(16) 0.3229(10) 0.041(4) Uiso 1 1 d
H6' H 0.0592(9) 0.6550(14) 0.4812(9) 0.032(4) Uiso 1 1 d
H7' H 0.0992(10) 0.4810(15) 0.5601(10) 0.042(4) Uiso 1 1 d
H8' H 0.1638(10) 0.3224(16) 0.5197(10) 0.043(4) Uiso 1 1 d
H9' H 0.1772(10) 0.3330(16) 0.4002(10) 0.042(4) Uiso 1 1 d
H10' H 0.1325(9) 0.5002(13) 0.3197(9) 0.029(4) Uiso 1 1 d
H12' H 0.2210(9) 0.6793(14) 0.3532(9) 0.031(4) Uiso 1 1 d
H13' H 0.2681(10) 0.7312(14) 0.2540(9) 0.038(4) Uiso 1 1 d
H14' H 0.1771(9) 0.8153(15) 0.1356(9) 0.037(4) Uiso 1 1 d
H15' H 0.0348(10) 0.8492(15) 0.1128(10) 0.042(4) Uiso 1 1 d
H16' H -0.0145(9) 0.7880(13) 0.2097(8) 0.028(4) Uiso 1 1 d
H18D H 0.2078(11) 0.9318(16) 0.4959(11) 0.049(5) Uiso 1 1 d
H18E H 0.1381(12) 0.8495(19) 0.5035(12) 0.061(6) Uiso 1 1 d
H18F H 0.1753(14) 0.823(2) 0.4374(14) 0.084(7) Uiso 1 1 d
H19D H 0.0711(11) 1.0645(17) 0.3049(11) 0.052(5) Uiso 1 1 d
H19E H 0.1678(11) 1.0668(17) 0.3695(11) 0.052(5) Uiso 1 1 d
H19F H 0.1325(10) 0.9534(16) 0.3183(10) 0.044(5) Uiso 1 1 d
H20D H 0.0477(11) 1.1397(17) 0.4237(11) 0.054(5) Uiso 1 1 d
H20E H 0.1380(11) 1.1020(15) 0.4892(10) 0.042(4) Uiso 1 1 d
H20F H 0.0611(12) 1.0462(18) 0.4951(12) 0.063(6) Uiso 1 1 d

loop_
_atom_site_aniso_label
_atom_site_aniso_U_11
_atom_site_aniso_U_22
_atom_site_aniso_U_33
_atom_site_aniso_U_23
_atom_site_aniso_U_13
_atom_site_aniso_U_12
B1 0.0242(7) 0.0228(7) 0.0214(6) 0.0019(5) 0.0093(5) 0.0015(5)
N1 0.0207(5) 0.0226(5) 0.0220(5) 0.0006(4) 0.0088(4) 0.0004(4)
N2 0.0262(5) 0.0196(5) 0.0254(5) 0.0025(4) 0.0120(4) 0.0025(4)
C1 0.0270(6) 0.0264(6) 0.0266(6) -0.0012(5) 0.0110(5) 0.0044(5)
C2 0.0247(6) 0.0379(7) 0.0270(6) -0.0010(5) 0.0104(5) 0.0060(5)
C3 0.0230(6) 0.0425(8) 0.0328(7) -0.0030(6) 0.0120(5) -0.0051(6)
C4 0.0297(7) 0.0277(7) 0.0365(7) -0.0037(6) 0.0143(6) -0.0056(5)
C5 0.0211(6) 0.0203(6) 0.0246(6) 0.0005(5) 0.0073(5) -0.0003(4)
C6 0.0337(7) 0.0249(6) 0.0269(6) 0.0008(5) 0.0138(5) 0.0017(5)
C7 0.0381(7) 0.0325(7) 0.0296(7) 0.0072(6) 0.0145(6) 0.0035(6)
C8 0.0332(7) 0.0255(7) 0.0410(8) 0.0091(6) 0.0145(6) 0.0058(5)
C9 0.0296(7) 0.0221(6) 0.0413(8) -0.0008(5) 0.0158(6) 0.0031(5)
C10 0.0271(6) 0.0239(6) 0.0276(6) -0.0016(5) 0.0116(5) -0.0004(5)
C11 0.0265(6) 0.0181(5) 0.0239(6) -0.0015(4) 0.0106(5) -0.0009(4)
C12 0.0275(6) 0.0263(6) 0.0290(6) 0.0017(5) 0.0120(5) 0.0020(5)
C13 0.0354(7) 0.0328(7) 0.0402(8) 0.0014(6) 0.0219(6) -0.0010(6)
C14 0.0495(9) 0.0340(8) 0.0327(7) 0.0026(6) 0.0237(7) -0.0046(6)
C15 0.0425(8) 0.0309(7) 0.0239(6) 0.0032(5) 0.0080(6) -0.0002(6)
C16 0.0280(7) 0.0262(6) 0.0266(6) 0.0010(5) 0.0074(5) 0.0011(5)
C17 0.0244(6) 0.0226(6) 0.0305(6) -0.0044(5) 0.0108(5) -0.0033(5)
C18 0.0253(7) 0.0316(7) 0.0438(8) -0.0068(6) 0.0013(6) -0.0005(5)
C19 0.0391(8) 0.0349(8) 0.0455(9) 0.0028(7) 0.0211(7) -0.0091(6)
C20 0.0362(8) 0.0358(8) 0.0478(9) -0.0193(7) 0.0165(7) -0.0071(6)
B1' 0.0232(7) 0.0258(7) 0.0205(6) 0.0031(5) 0.0084(5) -0.0011(5)
N1' 0.0204(5) 0.0263(5) 0.0223(5) 0.0024(4) 0.0090(4) -0.0004(4)
N2' 0.0246(5) 0.0238(5) 0.0240(5) 0.0052(4) 0.0104(4) 0.0021(4)
C1' 0.0279(6) 0.0270(6) 0.0262(6) 0.0031(5) 0.0109(5) 0.0031(5)
C2' 0.0240(6) 0.0384(7) 0.0292(7) 0.0051(6) 0.0113(5) 0.0057(5)
C3' 0.0207(6) 0.0428(8) 0.0312(7) 0.0048(6) 0.0096(5) -0.0037(5)
C4' 0.0259(6) 0.0297(7) 0.0296(7) 0.0023(5) 0.0097(5) -0.0033(5)
C5' 0.0204(6) 0.0230(6) 0.0222(6) 0.0015(5) 0.0049(5) -0.0038(4)
C6' 0.0268(6) 0.0269(6) 0.0251(6) 0.0001(5) 0.0088(5) -0.0031(5)
C7' 0.0327(7) 0.0311(7) 0.0248(6) 0.0038(5) 0.0077(5) -0.0070(5)
C8' 0.0347(7) 0.0246(6) 0.0300(7) 0.0062(5) 0.0022(6) -0.0035(5)
C9' 0.0318(7) 0.0233(6) 0.0339(7) -0.0011(5) 0.0066(6) -0.0012(5)
C10' 0.0284(6) 0.0243(6) 0.0256(6) -0.0004(5) 0.0087(5) -0.0022(5)
C11' 0.0252(6) 0.0199(6) 0.0229(6) 0.0006(4) 0.0101(5) -0.0013(4)
C12' 0.0250(6) 0.0255(6) 0.0270(6) 0.0044(5) 0.0088(5) 0.0020(5)
C13' 0.0279(7) 0.0309(7) 0.0381(7) 0.0039(6) 0.0161(6) 0.0012(5)
C14' 0.0391(8) 0.0323(7) 0.0324(7) 0.0050(6) 0.0206(6) -0.0023(6)
C15' 0.0347(7) 0.0275(7) 0.0247(6) 0.0050(5) 0.0092(5) -0.0006(5)
C16' 0.0245(6) 0.0247(6) 0.0257(6) 0.0018(5) 0.0079(5) -0.0002(5)
C17' 0.0242(6) 0.0244(6) 0.0295(6) -0.0001(5) 0.0095(5) -0.0046(5)
C18' 0.0275(7) 0.0343(8) 0.0523(10) 0.0057(7) -0.0045(7) -0.0063(6)
C19' 0.0410(8) 0.0333(8) 0.0438(8) -0.0053(6) 0.0267(7) -0.0117(6)
C20' 0.0365(8) 0.0394(8) 0.0333(7) -0.0093(6) 0.0144(6) -0.0087(6)

loop_
_atom_type_symbol
_atom_type_description
_atom_type_scat_dispersion_real
_atom_type_scat_dispersion_imag
_atom_type_scat_source
C C 0.0033 0.0016 'International Tables Vol C Tables 4.2.6.8 and 6.1.1.4'
H H 0.0000 0.0000 'International Tables Vol C Tables 4.2.6.8 and 6.1.1.4'
B B 0.0013 0.0007 'International Tables Vol C Tables 4.2.6.8 and 6.1.1.4'
N N 0.0061 0.0033 'International Tables Vol C Tables 4.2.6.8 and 6.1.1.4'

loop_
_geom_angle_atom_site_label_1
_geom_angle_atom_site_label_2
_geom_angle_atom_site_label_3
_geom_angle
N1 B1 N2 122.60(11)
N1 B1 C4 116.82(11)
N2 B1 C4 120.38(11)
C1 N1 B1 117.56(10)
C1 N1 C17 114.84(10)
B1 N1 C17 127.59(10)
C5 N2 C11 120.24(10)
C5 N2 B1 120.04(10)
C11 N2 B1 118.63(10)
C2 C1 N1 123.85(12)
C2 C1 H1 119.9(9)
N1 C1 H1 116.3(9)
C1 C2 C3 120.85(12)
C1 C2 H2 117.0(10)
C3 C2 H2 122.1(10)
C4 C3 C2 120.05(12)
C4 C3 H3 122.3(10)
C2 C3 H3 117.6(10)
C3 C4 B1 119.42(12)
C3 C4 H4 117.2(10)
B1 C4 H4 123.3(10)
C6 C5 C10 118.54(11)
C6 C5 N2 119.08(11)
C10 C5 N2 122.37(11)
C7 C6 C5 120.24(12)
C7 C6 H6 122.2(9)
C5 C6 H6 117.5(9)
C8 C7 C6 120.93(13)
C8 C7 H7 118.6(10)
C6 C7 H7 120.5(10)
C7 C8 C9 119.29(12)
C7 C8 H8 119.6(9)
C9 C8 H8 121.1(9)
C8 C9 C10 120.68(12)
C8 C9 H9 119.7(10)
C10 C9 H9 119.6(10)
C9 C10 C5 120.30(12)
C9 C10 H10 120.0(9)
C5 C10 H10 119.7(9)
C16 C11 C12 118.65(12)
C16 C11 N2 119.68(11)
C12 C11 N2 121.64(11)
C13 C12 C11 120.23(12)
C13 C12 H12 121.2(9)
C11 C12 H12 118.6(9)
C14 C13 C12 120.70(13)
C14 C13 H13 120.4(9)
C12 C13 H13 118.9(10)
C15 C14 C13 119.43(13)
C15 C14 H14 121.9(10)
C13 C14 H14 118.7(10)
C14 C15 C16 120.48(13)
C14 C15 H15 120.5(10)
C16 C15 H15 119.1(10)
C15 C16 C11 120.49(13)
C15 C16 H16 120.7(9)
C11 C16 H16 118.8(9)
N1 C17 C19 109.62(11)
N1 C17 C18 110.76(10)
C19 C17 C18 110.71(12)
N1 C17 C20 109.26(10)
C19 C17 C20 110.34(12)
C18 C17 C20 106.08(12)
C17 C18 H18A 108.2(10)
C17 C18 H18B 111.5(11)
H18A C18 H18B 106.1(15)
C17 C18 H18C 113.9(11)
H18A C18 H18C 107.0(15)
H18B C18 H18C 109.9(17)
C17 C19 H19A 111.9(11)
C17 C19 H19B 110.4(10)
H19A C19 H19B 109.9(16)
C17 C19 H19C 112.9(11)
H19A C19 H19C 106.9(15)
H19B C19 H19C 104.6(14)
C17 C20 H20A 107.8(10)
C17 C20 H20B 112.6(11)
H20A C20 H20B 109.6(15)
C17 C20 H20C 113.8(10)
H20A C20 H20C 102.9(14)
H20B C20 H20C 109.6(15)
N1' B1' N2' 122.76(11)
N1' B1' C4' 116.80(11)
N2' B1' C4' 120.26(12)
C1' N1' B1' 117.69(10)
C1' N1' C17' 115.64(10)
B1' N1' C17' 126.66(10)
C5' N2' C11' 120.62(10)
C5' N2' B1' 120.72(10)
C11' N2' B1' 117.89(10)
C2' C1' N1' 123.95(12)
C2' C1' H1' 119.1(9)
N1' C1' H1' 117.0(9)
C1' C2' C3' 120.66(12)
C1' C2' H2' 119.0(10)
C3' C2' H2' 120.4(10)
C4' C3' C2' 119.92(12)
C4' C3' H3' 122.7(10)
C2' C3' H3' 117.4(10)
C3' C4' B1' 119.89(13)
C3' C4' H4' 118.1(10)
B1' C4' H4' 121.9(10)
C6' C5' C10' 118.02(11)
C6' C5' N2' 119.18(11)
C10' C5' N2' 122.79(11)
C7' C6' C5' 120.59(12)
C7' C6' H6' 121.8(9)
C5' C6' H6' 117.6(9)
C8' C7' C6' 121.20(13)
C8' C7' H7' 119.9(10)
C6' C7' H7' 118.9(10)
C7' C8' C9' 118.68(12)
C7' C8' H8' 122.7(10)
C9' C8' H8' 118.6(10)
C10' C9' C8' 120.95(13)
C10' C9' H9' 120.9(10)
C8' C9' H9' 118.2(10)
C9' C10' C5' 120.50(12)
C9' C10' H10' 118.6(9)
C5' C10' H10' 120.9(9)
C16' C11' C12' 118.41(11)
C16' C11' N2' 119.44(11)
C12' C11' N2' 122.08(11)
C13' C12' C11' 120.28(12)
C13' C12' H12' 120.8(9)
C11' C12' H12' 118.9(9)
C12' C13' C14' 121.00(12)
C12' C13' H13' 120.2(10)
C14' C13' H13' 118.8(10)
C15' C14' C13' 119.02(12)
C15' C14' H14' 121.4(9)
C13' C14' H14' 119.5(9)
C14' C15' C16' 120.37(12)
C14' C15' H15' 119.5(9)
C16' C15' H15' 120.1(10)
C15' C16' C11' 120.89(12)
C15' C16' H16' 120.3(8)
C11' C16' H16' 118.8(8)
N1' C17' C19' 110.04(10)
N1' C17' C18' 109.08(10)
C19' C17' C18' 111.69(13)
N1' C17' C20' 111.21(10)
C19' C17' C20' 107.91(11)
C18' C17' C20' 106.88(13)
C17' C18' H18D 108.0(11)
C17' C18' H18E 110.6(12)
H18D C18' H18E 107.8(16)
C17' C18' H18F 111.8(14)
H18D C18' H18F 106.9(17)
H18E C18' H18F 111.5(19)
C17' C19' H19D 111.1(10)
C17' C19' H19E 110.9(11)
H19D C19' H19E 107.2(15)
C17' C19' H19F 111.7(11)
H19D C19' H19F 108.2(14)
H19E C19' H19F 107.5(14)
C17' C20' H20D 113.7(10)
C17' C20' H20E 109.1(10)
H20D C20' H20E 106.5(14)
C17' C20' H20F 111.8(13)
H20D C20' H20F 110.2(16)
H20E C20' H20F 105.1(15)

loop_
_geom_bond_atom_site_label_1
_geom_bond_atom_site_label_2
_geom_bond_distance
B1 N1 1.4460(17)
B1 N2 1.4856(16)
B1 C4 1.5182(18)
N1 C1 1.3826(15)
N1 C17 1.5221(15)
N2 C5 1.4092(15)
N2 C11 1.4192(15)
C1 C2 1.3561(18)
C1 H1 0.991(16)
C2 C3 1.412(2)
C2 H2 0.982(17)
C3 C4 1.3626(19)
C3 H3 0.983(17)
C4 H4 0.991(19)
C5 C6 1.4007(17)
C5 C10 1.4019(17)
C6 C7 1.3877(19)
C6 H6 0.978(16)
C7 C8 1.380(2)
C7 H7 0.990(17)
C8 C9 1.386(2)
C8 H8 1.009(16)
C9 C10 1.3880(18)
C9 H9 1.002(18)
C10 H10 0.976(14)
C11 C16 1.3947(17)
C11 C12 1.3990(17)
C12 C13 1.3872(18)
C12 H12 0.991(16)
C13 C14 1.383(2)
C13 H13 0.976(16)
C14 C15 1.382(2)
C14 H14 0.971(18)
C15 C16 1.3888(19)
C15 H15 0.961(18)
C16 H16 0.992(16)
C17 C19 1.5256(19)
C17 C18 1.5260(19)
C17 C20 1.5399(19)
C18 H18A 0.996(18)
C18 H18B 1.02(2)
C18 H18C 0.98(2)
C19 H19A 1.02(2)
C19 H19B 0.997(18)
C19 H19C 0.987(19)
C20 H20A 0.995(18)
C20 H20B 1.00(2)
C20 H20C 0.975(19)
B1' N1' 1.4500(17)
B1' N2' 1.4915(17)
B1' C4' 1.5129(18)
N1' C1' 1.3804(16)
N1' C17' 1.5248(15)
N2' C5' 1.4117(15)
N2' C11' 1.4193(15)
C1' C2' 1.3597(18)
C1' H1' 0.981(17)
C2' C3' 1.417(2)
C2' H2' 0.991(17)
C3' C4' 1.3603(19)
C3' H3' 0.968(16)
C4' H4' 0.976(18)
C5' C6' 1.4024(17)
C5' C10' 1.4035(18)
C6' C7' 1.3870(18)
C6' H6' 0.990(16)
C7' C8' 1.379(2)
C7' H7' 0.998(17)
C8' C9' 1.393(2)
C8' H8' 0.974(18)
C9' C10' 1.3860(18)
C9' H9' 0.978(17)
C10' H10' 0.960(15)
C11' C16' 1.3950(17)
C11' C12' 1.4015(17)
C12' C13' 1.3844(18)
C12' H12' 0.975(15)
C13' C14' 1.389(2)
C13' H13' 0.971(16)
C14' C15' 1.387(2)
C14' H14' 0.970(16)
C15' C16' 1.3885(18)
C15' H15' 0.997(17)
C16' H16' 0.990(14)
C17' C19' 1.5254(19)
C17' C18' 1.530(2)
C17' C20' 1.5343(19)
C18' H18D 0.989(19)
C18' H18E 0.98(2)
C18' H18F 1.00(2)
C19' H19D 1.034(19)
C19' H19E 0.995(19)
C19' H19F 0.954(18)
C20' H20D 1.04(2)
C20' H20E 0.975(18)
C20' H20F 0.96(2)

loop_
_geom_torsion_atom_site_label_1
_geom_torsion_atom_site_label_2
_geom_torsion_atom_site_label_3
_geom_torsion_atom_site_label_4
_geom_torsion
N2 B1 N1 C1 -160.82(11)
C4 B1 N1 C1 14.10(16)
N2 B1 N1 C17 20.10(18)
C4 B1 N1 C17 -164.97(11)
N1 B1 N2 C5 -129.99(12)
C4 B1 N2 C5 55.27(16)
N1 B1 N2 C11 61.93(16)
C4 B1 N2 C11 -112.82(13)
B1 N1 C1 C2 -9.03(18)
C17 N1 C1 C2 170.17(12)
N1 C1 C2 C3 -0.6(2)
C1 C2 C3 C4 4.4(2)
C2 C3 C4 B1 1.6(2)
N1 B1 C4 C3 -10.75(19)
N2 B1 C4 C3 164.29(12)
C11 N2 C5 C6 -159.80(11)
B1 N2 C5 C6 32.31(16)
C11 N2 C5 C10 21.63(17)
B1 N2 C5 C10 -146.27(12)
C10 C5 C6 C7 0.29(19)
N2 C5 C6 C7 -178.34(12)
C5 C6 C7 C8 -1.2(2)
C6 C7 C8 C9 0.9(2)
C7 C8 C9 C10 0.3(2)
C8 C9 C10 C5 -1.1(2)
C6 C5 C10 C9 0.85(18)
N2 C5 C10 C9 179.43(11)
C5 N2 C11 C16 -138.18(12)
B1 N2 C11 C16 29.88(16)
C5 N2 C11 C12 43.91(16)
B1 N2 C11 C12 -148.03(12)
C16 C11 C12 C13 0.93(19)
N2 C11 C12 C13 178.86(12)
C11 C12 C13 C14 -1.3(2)
C12 C13 C14 C15 0.4(2)
C13 C14 C15 C16 0.9(2)
C14 C15 C16 C11 -1.3(2)
C12 C11 C16 C15 0.35(19)
N2 C11 C16 C15 -177.62(12)
C1 N1 C17 C19 81.18(13)
B1 N1 C17 C19 -99.72(14)
C1 N1 C17 C18 -156.36(12)
B1 N1 C17 C18 22.74(17)
C1 N1 C17 C20 -39.85(15)
B1 N1 C17 C20 139.25(13)
N2' B1' N1' C1' 162.86(11)
C4' B1' N1' C1' -12.23(16)
N2' B1' N1' C17' -17.87(18)
C4' B1' N1' C17' 167.04(11)
N1' B1' N2' C5' 126.91(12)
C4' B1' N2' C5' -58.16(16)
N1' B1' N2' C11' -63.08(16)
C4' B1' N2' C11' 111.84(13)
B1' N1' C1' C2' 7.68(18)
C17' N1' C1' C2' -171.67(12)
N1' C1' C2' C3' 0.8(2)
C1' C2' C3' C4' -4.1(2)
C2' C3' C4' B1' -1.2(2)
N1' B1' C4' C3' 9.34(18)
N2' B1' C4' C3' -165.88(12)
C11' N2' C5' C6' 161.30(11)
B1' N2' C5' C6' -28.97(16)
C11' N2' C5' C10' -19.26(17)
B1' N2' C5' C10' 150.47(12)
C10' C5' C6' C7' 1.28(18)
N2' C5' C6' C7' -179.24(11)
C5' C6' C7' C8' 1.1(2)
C6' C7' C8' C9' -1.8(2)
C7' C8' C9' C10' 0.2(2)
C8' C9' C10' C5' 2.1(2)
C6' C5' C10' C9' -2.85(18)
N2' C5' C10' C9' 177.70(11)
C5' N2' C11' C16' 139.83(12)
B1' N2' C11' C16' -30.18(16)
C5' N2' C11' C12' -43.39(17)
B1' N2' C11' C12' 146.60(12)
C16' C11' C12' C13' -0.81(19)
N2' C11' C12' C13' -177.62(12)
C11' C12' C13' C14' 1.1(2)
C12' C13' C14' C15' 0.1(2)
C13' C14' C15' C16' -1.7(2)
C14' C15' C16' C11' 2.0(2)
C12' C11' C16' C15' -0.77(19)
N2' C11' C16' C15' 176.13(11)
C1' N1' C17' C19' -89.31(13)
B1' N1' C17' C19' 91.41(14)
C1' N1' C17' C18' 147.84(13)
B1' N1' C17' C18' -31.44(17)
C1' N1' C17' C20' 30.21(15)
B1' N1' C17' C20' -149.07(12)
